data_1565690
loop_
_publ_author_name
'Li, Hongdao'
'Xie, Jing'
'Xi, Lu'
'Zhai, Lijun'
'Niu, Yulan'

_publ_section_title
;
 Nitronyl nitroxide biradical-supported lanthanide hetero-spin compounds:
 Magnetic relaxation in Dy analogue
;
_journal_name_full 'Inorganica Chimica Acta'
_journal_page_first 119188
_journal_paper_doi 10.1016/j.ica.2019.119188
_journal_volume 499
_journal_year 2020
_chemical_formula_moiety 'C70 H60 Br2 F36 Gd2 N8 O20'
_chemical_formula_sum 'C70 H60 Br2 F36 Gd2 N8 O20'
_chemical_formula_weight 2491.56
_space_group_crystal_system triclinic
_space_group_IT_number 2
_space_group_name_Hall '-P 1'
_space_group_name_H-M_alt 'P -1'
_atom_sites_solution_hydrogens geom
_audit_creation_method SHELXL-2014/7
_cell_angle_alpha 97.778(19)
_cell_angle_beta 93.331(10)
_cell_angle_gamma 103.871(8)
_cell_formula_units_Z 2
_cell_length_a 11.910(5)
_cell_length_b 16.937(8)
_cell_length_c 23.503(10)
_cell_measurement_reflns_used 7901
_cell_measurement_temperature 113(2)
_cell_measurement_theta_max 27.5
_cell_measurement_theta_min 3.0
_cell_volume 4540(3)
_computing_cell_refinement crystalclear
_computing_data_collection crystalclear
_computing_data_reduction crystalclear
_computing_molecular_graphics 'Bruker SHELXTL'
_computing_publication_material 'Bruker SHELXTL'
_computing_structure_refinement 'SHELXL-2014/7 (Sheldrick, 2014)'
_computing_structure_solution 'SHELXL-2014/7 (Sheldrick, 2014)'
_diffrn_ambient_temperature 113(2)
_diffrn_measured_fraction_theta_full 0.969
_diffrn_measured_fraction_theta_max 0.947
_diffrn_measurement_device_type 'CCD area detector'
_diffrn_radiation_type MoK\a
_diffrn_radiation_wavelength 0.71073
_diffrn_reflns_av_R_equivalents 0.1094
_diffrn_reflns_av_unetI/netI 0.1457
_diffrn_reflns_Laue_measured_fraction_full 0.969
_diffrn_reflns_Laue_measured_fraction_max 0.947
_diffrn_reflns_limit_h_max 15
_diffrn_reflns_limit_h_min -15
_diffrn_reflns_limit_k_max 22
_diffrn_reflns_limit_k_min -22
_diffrn_reflns_limit_l_max 30
_diffrn_reflns_limit_l_min -30
_diffrn_reflns_number 54841
_diffrn_reflns_point_group_measured_fraction_full 0.969
_diffrn_reflns_point_group_measured_fraction_max 0.947
_diffrn_reflns_theta_full 25.242
_diffrn_reflns_theta_max 27.775
_diffrn_reflns_theta_min 3.033
_exptl_absorpt_coefficient_mu 2.471
_exptl_absorpt_correction_T_max 0.641
_exptl_absorpt_correction_T_min 0.601
_exptl_absorpt_correction_type multi-scan
_exptl_absorpt_process_details sadabs
_exptl_crystal_colour BLUE
_exptl_crystal_density_diffrn 1.823
_exptl_crystal_description BLOCK
_exptl_crystal_F_000 2436
_exptl_crystal_size_max 0.21
_exptl_crystal_size_mid 0.20
_exptl_crystal_size_min 0.18
_refine_diff_density_max 4.073
_refine_diff_density_min -2.501
_refine_diff_density_rms 0.259
_refine_ls_extinction_coef .
_refine_ls_extinction_method none
_refine_ls_goodness_of_fit_ref 0.980
_refine_ls_hydrogen_treatment constr
_refine_ls_matrix_type full
_refine_ls_number_parameters 1319
_refine_ls_number_reflns 21466
_refine_ls_number_restraints 339
_refine_ls_restrained_S_all 0.981
_refine_ls_R_factor_all 0.1999
_refine_ls_R_factor_gt 0.1458
_refine_ls_shift/su_max 0.010
_refine_ls_shift/su_mean 0.000
_refine_ls_structure_factor_coef Fsqd
_refine_ls_weighting_details 'w=1/[\s^2^(Fo^2^)+(0.0050P)^2^+300.0000P] where P=(Fo^2^+2Fc^2^)/3'
_refine_ls_weighting_scheme calc
_refine_ls_wR_factor_gt 0.3040
_refine_ls_wR_factor_ref 0.3279
_reflns_Friedel_coverage 0.000
_reflns_Friedel_fraction_full .
_reflns_Friedel_fraction_max .
_reflns_number_gt 11825
_reflns_number_total 20328
_reflns_threshold_expression 'I > 2\s(I)'
_cod_data_source_file ICA-2020-499-119188.cif
_cod_data_source_block complex1
_cod_depositor_comments
;
The following automatic conversions were performed:

data item '_exptl_absorpt_correction_type' value 'Multi-scan' was
changed to 'multi-scan' in accordance with the built-in table derived
from the CIF Core dictionary named 'cif_core.dic' version 2.4.5 last
updated on 2014-11-21.

Automatic conversion script
Id: cif_fix_values 8738 2021-04-28 16:35:53Z antanas 
;
_cod_database_code 1565690
_shelx_shelxl_version_number 2014/7
_shelx_space_group_comment
;
The symmetry employed for this shelxl refinement is uniquely defined
by the following loop, which should always be used as a source of
symmetry information in preference to the above space-group names.
They are only intended as comments.
;

loop_
_space_group_symop_operation_xyz
'x, y, z'
'-x, -y, -z'

loop_
_atom_site_label
_atom_site_type_symbol
_atom_site_fract_x
_atom_site_fract_y
_atom_site_fract_z
_atom_site_U_iso_or_equiv
_atom_site_adp_type
_atom_site_occupancy
_atom_site_site_symmetry_order
_atom_site_calc_flag
_atom_site_refinement_flags_posn
_atom_site_refinement_flags_adp
_atom_site_refinement_flags_occupancy
_atom_site_disorder_assembly
_atom_site_disorder_group
Gd1 Gd 0.61298(9) 0.76673(14) 0.10432(5) 0.0309(5) Uani 0.930(9) 1 d . . P A 1
Br1B Br 1.11972(19) 1.10363(15) 0.17751(12) 0.0625(6) Uani 1 1 d . . . B 2
F10 F 0.6148(7) 0.4396(5) 0.0175(3) 0.0222(17) Uani 1 1 d D U . . .
F6 F 0.7556(10) 1.0388(7) 0.0460(5) 0.051(3) Uani 1 1 d . . . . .
O1 O 0.7103(10) 0.8900(7) 0.0709(5) 0.036(3) Uani 1 1 d . . . . .
F13 F 0.3205(11) 0.7029(7) -0.0631(4) 0.054(3) Uani 1 1 d . . . . .
O4 O 0.6075(12) 0.6268(9) 0.0892(5) 0.047(3) Uani 1 1 d . . . . .
F15 F 0.2689(11) 0.8051(7) -0.0184(5) 0.057(3) Uani 1 1 d . . . . .
F5 F 0.8069(11) 0.9746(8) -0.0292(5) 0.059(3) Uani 1 1 d . . . . .
O6 O 0.4432(12) 0.7043(9) 0.1486(5) 0.046(3) Uani 1 1 d . . . . .
O7 O 0.5434(11) 0.8821(7) 0.1520(5) 0.036(3) Uani 1 1 d . . . . .
O2 O 0.8160(11) 0.7713(8) 0.1100(5) 0.043(3) Uani 1 1 d . . . . .
F1 F 1.0962(10) 0.8175(9) 0.0711(6) 0.072(4) Uani 1 1 d . U . . .
O5 O 0.4450(12) 0.7571(8) 0.0423(5) 0.040(3) Uani 1 1 d . . . . .
N3 N 0.7702(13) 0.7694(10) 0.2348(6) 0.037(3) Uani 1 1 d . . . . .
N1 N 0.5586(12) 0.9607(8) 0.1543(5) 0.030(2) Uani 1 1 d . U . . .
F4 F 0.9371(10) 1.0428(8) 0.0418(5) 0.054(3) Uani 1 1 d . . . . .
C16 C 0.9782(16) 1.0348(12) 0.1917(8) 0.042(4) Uani 1 1 d . . . . .
O3 O 0.6566(12) 0.7326(8) 0.0066(5) 0.046(3) Uani 1 1 d . U . . .
F14 F 0.1636(11) 0.6813(9) -0.0228(5) 0.069(4) Uani 1 1 d . . . . .
F11 F 0.5655(14) 0.4726(10) 0.1037(7) 0.092(5) Uani 1 1 d D U . . .
C20 C 0.8685(17) 0.9124(11) 0.2243(7) 0.040(4) Uani 1 1 d . . . . .
C17 C 0.8771(17) 1.0575(12) 0.1780(8) 0.042(4) Uani 1 1 d . . . . .
H17 H 0.8794 1.1065 0.1638 0.050 Uiso 1 1 calc R U . . .
O9 O 0.6753(11) 0.7627(8) 0.2024(5) 0.043(3) Uani 1 1 d . . . . .
F3 F 0.9863(11) 0.7019(9) 0.0757(8) 0.087(5) Uani 1 1 d . . . . .
F2 F 1.0486(12) 0.7947(10) 0.1520(6) 0.081(5) Uani 1 1 d . . . . .
C5 C 0.8280(19) 0.9973(12) 0.0291(7) 0.045(5) Uani 1 1 d . . . . .
C18 C 0.7708(15) 1.0045(11) 0.1861(7) 0.036(4) Uani 1 1 d . . . . .
C10 C 0.6452(16) 0.4987(10) 0.0659(6) 0.055(4) Uani 1 1 d D U . . .
C19 C 0.7677(15) 0.9363(11) 0.2108(7) 0.035(4) Uani 1 1 d . . . . .
H19 H 0.6967 0.9048 0.2188 0.042 Uiso 1 1 calc R U . . .
C21 C 0.9766(15) 0.9614(12) 0.2133(7) 0.039(4) Uani 1 1 d . . . . .
H21 H 1.0449 0.9453 0.2202 0.047 Uiso 1 1 calc R U . . .
C31 C 0.4635(15) 0.9946(11) 0.1299(7) 0.036(2) Uani 1 1 d . U . . .
C22 C 0.8623(19) 0.8347(13) 0.2448(8) 0.048(5) Uani 1 1 d . . . . .
N4 N 0.9468(15) 0.8158(10) 0.2778(7) 0.045(4) Uani 1 1 d . . . . .
C2 C 0.8993(16) 0.8120(13) 0.0890(8) 0.043(4) Uani 1 1 d . U . . .
F12 F 0.7484(14) 0.4991(10) 0.0898(7) 0.091(5) Uani 1 1 d . U . . .
C4 C 0.8181(17) 0.9224(11) 0.0549(8) 0.049(5) Uani 1 1 d D . . . .
C33 C 0.3483(16) 0.9508(12) 0.1482(8) 0.044(4) Uani 1 1 d . U . . .
H33A H 0.3616 0.9221 0.1794 0.065 Uiso 1 1 calc R U . . .
H33B H 0.3047 0.9122 0.1162 0.065 Uiso 1 1 calc R U . . .
H33C H 0.3055 0.9904 0.1605 0.065 Uiso 1 1 calc R U . . .
C9 C 0.641(2) 0.5835(14) 0.0525(9) 0.054(5) Uani 1 1 d . U . . .
C8 C 0.683(3) 0.5958(15) -0.0025(9) 0.071(8) Uani 1 1 d . . . . .
H8 H 0.7092 0.5560 -0.0255 0.086 Uiso 1 1 calc R U . . .
C30 C 0.5092(14) 1.0871(10) 0.1537(7) 0.030(2) Uani 1 1 d . U . . .
C25 C 0.806(2) 0.6380(15) 0.2084(10) 0.066(6) Uani 1 1 d . U . . .
H25A H 0.7494 0.6369 0.1771 0.099 Uiso 1 1 calc R U . . .
H25B H 0.7939 0.5842 0.2192 0.099 Uiso 1 1 calc R U . . .
H25C H 0.8824 0.6547 0.1965 0.099 Uiso 1 1 calc R U . . .
C13 C 0.2832(19) 0.6793(14) 0.0796(8) 0.051(5) Uani 1 1 d . . . . .
H13 H 0.2051 0.6518 0.0717 0.062 Uiso 1 1 calc R U . . .
C3 C 0.9034(18) 0.8789(13) 0.0608(8) 0.046(5) Uani 1 1 d . . . . .
H3 H 0.9712 0.8974 0.0436 0.056 Uiso 1 1 calc R U . . .
C26 C 0.6871(19) 0.6608(14) 0.2893(9) 0.057(5) Uani 1 1 d . U . . .
H26A H 0.6816 0.6975 0.3234 0.086 Uiso 1 1 calc R U . . .
H26B H 0.6952 0.6094 0.2998 0.086 Uiso 1 1 calc R U . . .
H26C H 0.6181 0.6512 0.2635 0.086 Uiso 1 1 calc R U . . .
C12 C 0.3402(18) 0.7225(12) 0.0400(7) 0.042(4) Uani 1 1 d . . . . .
C28 C 0.998(2) 0.6929(18) 0.2983(13) 0.083(8) Uani 1 1 d . U . . .
H28A H 1.0135 0.6759 0.3346 0.124 Uiso 1 1 calc R U . . .
H28B H 1.0666 0.7298 0.2889 0.124 Uiso 1 1 calc R U . . .
H28C H 0.9751 0.6455 0.2688 0.124 Uiso 1 1 calc R U . . .
C23 C 0.904(2) 0.7352(13) 0.3022(9) 0.051(5) Uani 1 1 d . . . . .
C11 C 0.2684(18) 0.7259(13) -0.0168(8) 0.046(5) Uani 1 1 d . . . . .
F18 F 0.3293(19) 0.6352(15) 0.2257(9) 0.151(8) Uani 1 1 d D U . . .
C35 C 0.4694(15) 1.1117(14) 0.2127(8) 0.047(4) Uani 1 1 d . U . . .
H35A H 0.3892 1.1127 0.2083 0.071 Uiso 1 1 calc R U . . .
H35B H 0.5155 1.1653 0.2295 0.071 Uiso 1 1 calc R U . . .
H35C H 0.4787 1.0725 0.2374 0.071 Uiso 1 1 calc R U . . .
C14 C 0.3440(17) 0.6768(12) 0.1327(7) 0.046(5) Uani 1 1 d D U . . .
C32 C 0.4646(16) 0.9767(12) 0.0653(7) 0.037(3) Uani 1 1 d . U . . .
H32A H 0.5381 1.0052 0.0544 0.056 Uiso 1 1 calc R U . . .
H32B H 0.4035 0.9951 0.0468 0.056 Uiso 1 1 calc R U . . .
H32C H 0.4529 0.9186 0.0535 0.056 Uiso 1 1 calc R U . . .
C1 C 1.007(2) 0.7828(14) 0.0958(9) 0.053(5) Uani 1 1 d . U . . .
C34 C 0.4905(16) 1.1434(13) 0.1113(9) 0.051(4) Uani 1 1 d . U . . .
H34A H 0.5224 1.1996 0.1287 0.076 Uiso 1 1 calc R U . . .
H34B H 0.4088 1.1347 0.1010 0.076 Uiso 1 1 calc R U . . .
H34C H 0.5283 1.1317 0.0773 0.076 Uiso 1 1 calc R U . . .
C7 C 0.682(2) 0.6715(15) -0.0186(10) 0.066(6) Uani 1 1 d . U . . .
F16 F 0.1569(16) 0.5936(13) 0.1582(8) 0.080(8) Uani 0.62(3) 1 d D U P C 1
O10 O 1.0455(14) 0.8635(10) 0.2953(7) 0.067(4) Uani 1 1 d . . . . .
C15 C 0.2697(15) 0.6342(12) 0.1738(7) 0.085(6) Uani 1 1 d D U . . .
C24 C 0.7918(18) 0.6989(12) 0.2597(8) 0.044(5) Uani 1 1 d . . . . .
C27 C 0.880(2) 0.7599(15) 0.3629(9) 0.062(6) Uani 1 1 d . U . . .
H27A H 0.9515 0.7760 0.3873 0.093 Uiso 1 1 calc R U . . .
H27B H 0.8284 0.7143 0.3758 0.093 Uiso 1 1 calc R U . . .
H27C H 0.8443 0.8053 0.3646 0.093 Uiso 1 1 calc R U . . .
Gd2 Gd 0.6371(2) 0.2473(3) 0.40278(9) 0.0302(6) Uani 0.79(2) 1 d . . P D 1
Br2 Br 1.1161(2) 0.07072(16) 0.36697(12) 0.0647(7) Uani 1 1 d . . . . .
C36 C 0.3425(14) 0.3194(10) 0.3093(7) 0.070(6) Uani 1 1 d D U . . .
O16 O 0.6274(12) 0.3861(8) 0.4173(5) 0.046(3) Uani 1 1 d . . . . .
F36 F 0.8219(12) 0.1171(9) 0.5589(5) 0.069(4) Uani 1 1 d . . . . .
O11 O 0.4726(11) 0.2162(8) 0.4517(5) 0.045(3) Uani 1 1 d . U . . .
F34 F 0.7751(11) 0.0292(7) 0.4806(6) 0.064(3) Uani 1 1 d D U . . .
F23 F 0.3611(13) 0.2641(9) 0.5489(5) 0.070(4) Uani 1 1 d . . . . .
F31 F 1.0073(12) 0.4453(8) 0.4501(6) 0.070(4) Uani 1 1 d . . . . .
O18 O 0.6983(11) -0.1173(9) 0.3383(6) 0.056(4) Uani 1 1 d D U . . .
N6 N 0.5636(13) 0.0366(8) 0.3501(6) 0.041(3) Uani 1 1 d D U . . .
O13 O 0.7315(11) 0.1612(8) 0.4466(5) 0.041(3) Uani 1 1 d . . . . .
F26 F 0.7096(10) 0.5593(7) 0.4127(5) 0.056(3) Uani 1 1 d . U . . .
N5 N 0.6227(13) -0.0760(10) 0.3249(7) 0.046(3) Uani 1 1 d D U . . .
O19 O 0.6980(11) 0.2763(8) 0.3115(5) 0.040(3) Uani 1 1 d . . . . .
O12 O 0.4800(12) 0.2596(9) 0.3416(5) 0.047(3) Uani 1 1 d . . . . .
O14 O 0.8416(12) 0.3116(8) 0.4133(5) 0.045(3) Uani 1 1 d . . . . .
C56 C 0.8751(17) 0.0424(12) 0.3517(7) 0.041(4) Uani 1 1 d . . . . .
H56 H 0.8751 -0.0054 0.3671 0.049 Uiso 1 1 calc R U . . .
C57 C 0.6566(16) 0.0114(12) 0.3435(7) 0.039(4) Uani 1 1 d . . . . .
F35 F 0.9565(11) 0.0961(9) 0.5078(6) 0.073(4) Uani 1 1 d . . . . .
F33 F 1.1055(14) 0.3819(10) 0.4964(8) 0.109(7) Uani 1 1 d . . . . .
F24 F 0.2883(12) 0.1412(8) 0.5043(5) 0.064(3) Uani 1 1 d . . . . .
F22 F 0.2033(12) 0.2386(10) 0.4933(6) 0.074(4) Uani 1 1 d . . . . .
C65 C 0.8716(16) 0.2604(12) 0.2816(7) 0.041(4) Uani 1 1 d . U . . .
F21 F 0.2535(15) 0.3540(12) 0.3225(7) 0.097(5) Uani 1 1 d D . . . .
O17 O 0.5508(12) 0.1107(8) 0.3515(5) 0.046(3) Uani 1 1 d D U . . .
N8 N 0.7904(13) 0.2993(9) 0.2871(6) 0.037(3) Uani 1 1 d . U . . .
C42 C 0.6457(19) 0.4513(11) 0.4602(8) 0.052(5) Uani 1 1 d D . . . .
C61 C 0.4774(18) -0.1712(13) 0.3840(9) 0.051(5) Uani 1 1 d . . . . .
H61A H 0.4904 -0.2215 0.3648 0.077 Uiso 1 1 calc R U . . .
H61B H 0.3986 -0.1807 0.3937 0.077 Uiso 1 1 calc R U . . .
H61C H 0.5293 -0.1523 0.4186 0.077 Uiso 1 1 calc R U . . .
C52 C 0.9806(15) 0.1685(12) 0.3218(8) 0.041(4) Uani 1 1 d . . . . .
H52 H 1.0514 0.2043 0.3180 0.049 Uiso 1 1 calc R U . . .
C51 C 0.9778(15) 0.0982(14) 0.3458(8) 0.045(5) Uani 1 1 d . . . . .
F25 F 0.5246(12) 0.5075(8) 0.4075(6) 0.066(3) Uani 1 1 d . U . . .
C46 C 0.8489(17) 0.1027(10) 0.5058(8) 0.053(5) Uani 1 1 d D U . . .
C58 C 0.4989(18) -0.1081(12) 0.3453(7) 0.042(4) Uani 1 1 d . U . . .
C55 C 0.7713(16) 0.0606(11) 0.3339(7) 0.036(4) Uani 1 1 d . . . . .
C71 C 0.709(2) 0.3730(17) 0.2191(10) 0.067(7) Uani 1 1 d . . . . .
H71A H 0.6829 0.3182 0.1982 0.101 Uiso 1 1 calc R U . . .
H71B H 0.7314 0.4112 0.1926 0.101 Uiso 1 1 calc R U . . .
H71C H 0.6470 0.3867 0.2397 0.101 Uiso 1 1 calc R U . . .
C59 C 0.4644(16) -0.0272(13) 0.3664(7) 0.045(5) Uani 1 1 d . . . . .
C63 C 0.3484(15) -0.0195(13) 0.3373(7) 0.041(4) Uani 1 1 d . . . . .
H63A H 0.3306 0.0299 0.3551 0.061 Uiso 1 1 calc R U . . .
H63B H 0.2874 -0.0663 0.3417 0.061 Uiso 1 1 calc R U . . .
H63C H 0.3553 -0.0174 0.2970 0.061 Uiso 1 1 calc R U . . .
C44 C 0.7065(18) 0.3737(12) 0.5324(5) 0.051(5) Uani 1 1 d D U . . .
C39 C 0.3807(12) 0.2371(13) 0.4493(8) 0.045(4) Uani 1 1 d D U . . .
N0AA N 0.9575(15) 0.3055(11) 0.2522(7) 0.050(4) Uani 1 1 d . . . . .
C66 C 0.813(2) 0.3780(13) 0.2619(8) 0.055(6) Uani 1 1 d . . . . .
C50 C 1.0362(19) 0.3757(14) 0.4507(9) 0.051(5) Uani 1 1 d . U . . .
C54 C 0.7743(17) 0.1312(11) 0.3097(7) 0.040(4) Uani 1 1 d . . . . .
H54 H 0.7051 0.1427 0.2974 0.049 Uiso 1 1 calc R U . . .
C43 C 0.6867(19) 0.4436(16) 0.5158(8) 0.058(6) Uani 1 1 d . . . . .
H43 H 0.7017 0.4902 0.5438 0.070 Uiso 1 1 calc R U . . .
O15 O 0.6912(12) 0.3067(9) 0.5029(5) 0.048(3) Uani 1 1 d . . . . .
F19 F 0.2987(16) 0.2621(11) 0.2611(7) 0.104(5) Uani 1 1 d D U . . .
C49 C 0.9239(16) 0.3046(11) 0.4459(7) 0.040(4) Uani 1 1 d . . . . .
C48 C 0.926(2) 0.2403(12) 0.4763(8) 0.054(6) Uani 1 1 d . . . . .
H48 H 0.9925 0.2424 0.5000 0.065 Uiso 1 1 calc R U . . .
F20 F 0.4205(15) 0.3800(13) 0.2892(7) 0.118(7) Uani 1 1 d D . . . .
C47 C 0.8315(17) 0.1729(11) 0.4722(8) 0.040(4) Uani 1 1 d . . . . .
O20 O 1.0472(14) 0.2818(12) 0.2368(8) 0.079(5) Uani 1 1 d . . . . .
C53 C 0.8797(17) 0.1852(12) 0.3038(7) 0.041(4) Uani 1 1 d . . . . .
C67 C 0.9280(19) 0.3770(13) 0.2314(8) 0.049(5) Uani 1 1 d . U . . .
C38 C 0.3359(19) 0.2750(14) 0.4047(9) 0.053(5) Uani 1 1 d . . . . .
H38 H 0.2720 0.2966 0.4105 0.064 Uiso 1 1 calc R U . . .
C37 C 0.3869(12) 0.2797(13) 0.3532(8) 0.045(5) Uani 1 1 d D . . . .
C62 C 0.4561(18) -0.1457(12) 0.2819(8) 0.050(5) Uani 1 1 d . . . . .
H62A H 0.4691 -0.1029 0.2583 0.075 Uiso 1 1 calc R U . . .
H62B H 0.3746 -0.1719 0.2790 0.075 Uiso 1 1 calc R U . . .
H62C H 0.4980 -0.1856 0.2689 0.075 Uiso 1 1 calc R U . . .
C69 C 0.906(3) 0.3510(18) 0.1658(9) 0.077(8) Uani 1 1 d . . . . .
H69A H 0.9481 0.3105 0.1540 0.116 Uiso 1 1 calc R U . . .
H69B H 0.9329 0.3982 0.1471 0.116 Uiso 1 1 calc R U . . .
H69C H 0.8249 0.3281 0.1552 0.116 Uiso 1 1 calc R U . . .
F32 F 1.0903(14) 0.3630(10) 0.4030(8) 0.105(6) Uani 1 1 d . . . . .
C40 C 0.310(2) 0.2205(14) 0.4986(9) 0.054(5) Uani 1 1 d . . . . .
C64 C 0.4684(17) -0.0095(14) 0.4319(7) 0.050(5) Uani 1 1 d . . . . .
H64A H 0.5370 -0.0209 0.4489 0.075 Uiso 1 1 calc R U . . .
H64B H 0.4009 -0.0438 0.4445 0.075 Uiso 1 1 calc R U . . .
H64C H 0.4699 0.0473 0.4437 0.075 Uiso 1 1 calc R U . . .
C70 C 0.834(2) 0.4469(16) 0.3112(11) 0.078(7) Uani 1 1 d . U . . .
H70A H 0.7627 0.4468 0.3284 0.117 Uiso 1 1 calc R U . . .
H70B H 0.8619 0.4983 0.2975 0.117 Uiso 1 1 calc DR U . . .
H70C H 0.8908 0.4398 0.3395 0.117 Uiso 1 1 calc R U . . .
F8 F 0.7589(17) 0.6287(11) -0.1078(8) 0.104(5) Uani 1 1 d D U . . .
F9 F 0.6343(18) 0.6939(12) -0.1130(8) 0.113(6) Uani 1 1 d . U . . .
F17 F 0.2227(19) 0.6890(12) 0.2075(10) 0.160(8) Uani 1 1 d D U . . .
F7 F 0.799(2) 0.7543(15) -0.0769(10) 0.146(8) Uani 1 1 d D U . . .
C6 C 0.713(2) 0.6847(13) -0.0755(12) 0.091(7) Uani 1 1 d D U . . .
C68 C 1.027(3) 0.4465(18) 0.2488(16) 0.108(12) Uani 1 1 d . U . . .
H68A H 1.0971 0.4280 0.2480 0.162 Uiso 1 1 calc R U . . .
H68B H 1.0210 0.4719 0.2872 0.162 Uiso 1 1 calc DR U . . .
H68C H 1.0285 0.4857 0.2228 0.162 Uiso 1 1 calc R U . . .
C45 C 0.758(2) 0.3878(12) 0.5942(7) 0.064(6) Uani 1 1 d D U . . .
F27 F 0.6266(13) 0.5885(6) 0.4921(4) 0.017(3) Uani 0.84(5) 1 d D U P E 1
C41 C 0.6264(17) 0.5311(10) 0.4438(6) 0.048(4) Uani 1 1 d D U . . .
N2 N 0.6338(16) 1.1162(12) 0.1981(9) 0.022(2) Uani 0.53(2) 1 d D U P F 1
C29 C 0.6600(14) 1.0221(10) 0.1702(7) 0.029(3) Uani 1 1 d . U . . .
O8 O 0.7152(10) 1.1627(7) 0.1751(5) 0.039(2) Uani 1 1 d D U . . .
F29 F 0.7699(17) 0.3162(11) 0.6122(9) 0.126(7) Uani 1 1 d D U . . .
F28 F 0.665(2) 0.3730(18) 0.6333(13) 0.190(11) Uani 1 1 d D U . . .
F30 F 0.880(3) 0.4007(19) 0.5963(15) 0.066(13) Uani 0.36(3) 1 d D U P G 1
F30A F 0.793(2) 0.4521(13) 0.6235(8) 0.069(7) Uani 0.64(3) 1 d . U P G 2
N2A N 0.637(2) 1.0900(16) 0.1624(12) 0.0229(19) Uani 0.47(2) 1 d . U P F 2
F16A F 0.258(3) 0.5505(13) 0.1639(15) 0.072(13) Uani 0.38(3) 1 d D U P C 2
Gd1A Gd 0.6120(16) 0.802(2) 0.1121(10) 0.052(6) Uani 0.070(9) 1 d D U P A 2
Gd2A Gd 0.6445(8) 0.2692(11) 0.4056(4) 0.042(3) Uani 0.21(2) 1 d D U P D 2
F27A F 0.589(5) 0.575(3) 0.4895(15) 0.039(6) Uani 0.16(5) 1 d D U P E 2

loop_
_atom_site_aniso_label
_atom_site_aniso_U_11
_atom_site_aniso_U_22
_atom_site_aniso_U_33
_atom_site_aniso_U_23
_atom_site_aniso_U_13
_atom_site_aniso_U_12
Gd1 0.0433(6) 0.0371(10) 0.0176(5) 0.0106(5) 0.0086(4) 0.0154(5)
Br1B 0.0451(12) 0.0588(14) 0.0852(17) 0.0269(12) 0.0073(11) 0.0070(10)
F10 0.0219(19) 0.0237(19) 0.0207(19) 0.0041(10) 0.0024(10) 0.0048(10)
F6 0.053(7) 0.064(7) 0.047(6) 0.025(6) 0.020(5) 0.024(6)
O1 0.037(7) 0.044(7) 0.031(6) 0.017(5) 0.011(5) 0.011(5)
F13 0.083(9) 0.061(7) 0.021(5) 0.006(5) 0.005(5) 0.022(6)
O4 0.066(9) 0.058(9) 0.026(6) 0.018(6) 0.011(6) 0.025(7)
F15 0.079(9) 0.054(7) 0.043(6) 0.018(6) -0.003(6) 0.021(6)
F5 0.081(9) 0.072(8) 0.033(6) 0.036(6) 0.011(6) 0.024(7)
O6 0.052(8) 0.058(9) 0.030(7) 0.022(6) -0.002(6) 0.008(7)
O7 0.054(8) 0.037(7) 0.022(6) 0.006(5) 0.016(5) 0.015(6)
O2 0.051(8) 0.060(8) 0.031(6) 0.018(6) 0.016(6) 0.032(7)
F1 0.036(5) 0.087(7) 0.091(8) -0.006(6) 0.021(5) 0.020(5)
O5 0.055(8) 0.046(7) 0.024(6) 0.007(5) 0.009(6) 0.019(6)
N3 0.040(8) 0.050(9) 0.021(7) 0.008(6) 0.000(6) 0.010(7)
N1 0.042(4) 0.024(2) 0.020(5) 0.002(3) 0.005(4) 0.002(2)
F4 0.043(6) 0.069(8) 0.049(7) 0.021(6) 0.011(5) 0.004(6)
C16 0.042(11) 0.042(10) 0.036(10) 0.011(8) 0.000(8) -0.004(8)
O3 0.071(9) 0.051(8) 0.024(6) 0.012(5) 0.008(6) 0.023(7)
F14 0.049(7) 0.094(10) 0.055(8) 0.021(7) -0.003(6) -0.003(7)
F11 0.092(5) 0.092(5) 0.092(5) 0.0145(12) 0.0085(11) 0.0229(15)
C20 0.053(11) 0.035(9) 0.024(8) -0.002(7) 0.011(8) -0.003(8)
C17 0.054(12) 0.038(10) 0.033(9) 0.008(8) 0.012(8) 0.008(9)
O9 0.049(8) 0.064(9) 0.019(6) 0.017(6) 0.003(5) 0.015(7)
F3 0.047(8) 0.071(10) 0.151(15) 0.032(10) 0.014(9) 0.020(7)
F2 0.076(9) 0.132(13) 0.057(8) 0.024(8) -0.009(7) 0.066(9)
C5 0.070(14) 0.051(12) 0.022(8) 0.021(8) 0.020(9) 0.019(10)
C18 0.038(10) 0.045(10) 0.020(8) 0.004(7) 0.003(7) 0.004(8)
C10 0.055(5) 0.055(5) 0.055(5) 0.0083(12) 0.0051(11) 0.0138(15)
C19 0.037(9) 0.040(10) 0.024(8) 0.001(7) 0.000(7) 0.007(8)
C21 0.030(9) 0.052(11) 0.033(9) 0.009(8) -0.006(7) 0.008(8)
C31 0.035(4) 0.045(4) 0.020(4) 0.008(4) -0.009(4) -0.006(3)
C22 0.066(14) 0.049(12) 0.039(10) 0.016(9) 0.011(9) 0.024(10)
N4 0.048(10) 0.042(9) 0.046(9) 0.011(7) -0.008(7) 0.013(8)
C2 0.034(9) 0.057(12) 0.037(10) 0.016(9) 0.009(8) 0.003(8)
F12 0.091(5) 0.091(5) 0.091(5) 0.0142(12) 0.0081(11) 0.0231(15)
C4 0.075(15) 0.051(12) 0.031(10) 0.002(8) 0.016(9) 0.034(11)
C33 0.041(4) 0.058(9) 0.033(8) 0.028(8) 0.002(6) 0.004(5)
C9 0.066(9) 0.056(8) 0.038(8) -0.001(7) 0.000(7) 0.017(7)
C8 0.13(2) 0.064(15) 0.038(12) 0.031(11) 0.025(13) 0.044(15)
C30 0.028(2) 0.041(3) 0.025(4) 0.006(3) -0.004(3) 0.014(3)
C25 0.080(10) 0.063(9) 0.061(9) 0.022(8) -0.005(8) 0.023(8)
C13 0.051(12) 0.074(15) 0.032(10) 0.019(10) 0.008(9) 0.014(11)
C3 0.053(12) 0.063(13) 0.041(10) 0.027(10) 0.022(9) 0.035(10)
C26 0.061(9) 0.061(9) 0.052(9) 0.027(7) -0.007(7) 0.013(7)
C12 0.060(13) 0.044(11) 0.022(8) 0.003(7) 0.018(8) 0.012(9)
C28 0.087(11) 0.080(11) 0.085(11) 0.013(8) 0.010(9) 0.028(9)
C23 0.068(14) 0.059(13) 0.041(11) 0.023(10) 0.012(10) 0.034(11)
C11 0.050(12) 0.061(13) 0.032(10) 0.011(9) 0.006(8) 0.020(10)
F18 0.151(11) 0.170(12) 0.130(10) 0.051(9) -0.002(8) 0.023(9)
C35 0.025(4) 0.077(12) 0.037(6) -0.006(6) 0.004(5) 0.016(8)
C14 0.047(12) 0.053(12) 0.030(9) -0.001(8) -0.002(8) 0.001(9)
C32 0.044(10) 0.047(9) 0.024(4) 0.004(4) 0.005(5) 0.018(8)
C1 0.064(13) 0.063(14) 0.043(11) 0.019(10) 0.014(10) 0.027(11)
C34 0.033(8) 0.059(7) 0.061(8) 0.033(8) -0.015(6) 0.003(7)
C7 0.084(17) 0.058(13) 0.058(12) 0.001(10) 0.020(12) 0.024(12)
F16 0.081(10) 0.092(11) 0.061(10) 0.033(8) 0.015(7) -0.004(7)
O10 0.053(10) 0.065(10) 0.081(11) 0.024(9) -0.005(8) 0.011(8)
C15 0.085(9) 0.079(10) 0.086(9) 0.027(8) 0.019(7) 0.001(7)
C24 0.062(13) 0.043(11) 0.031(9) 0.000(8) 0.004(9) 0.025(9)
C27 0.067(10) 0.070(10) 0.050(9) 0.021(8) 0.003(7) 0.013(8)
Gd2 0.0471(9) 0.0244(14) 0.0174(8) 0.0047(6) 0.0028(5) 0.0051(7)
Br2 0.0444(12) 0.0688(15) 0.0848(17) 0.0154(13) 0.0013(11) 0.0208(11)
C36 0.084(18) 0.104(19) 0.036(10) 0.025(9) 0.023(10) 0.041(15)
O16 0.056(8) 0.045(8) 0.031(7) 0.001(6) 0.007(6) 0.004(6)
F36 0.080(9) 0.094(10) 0.035(6) 0.028(7) 0.010(6) 0.016(8)
O11 0.049(7) 0.056(8) 0.037(7) 0.015(6) 0.009(6) 0.021(6)
F34 0.066(8) 0.056(7) 0.072(9) 0.030(6) -0.003(6) 0.009(6)
F23 0.104(11) 0.082(9) 0.032(6) 0.017(6) 0.017(7) 0.034(8)
F31 0.069(9) 0.049(7) 0.091(10) 0.023(7) 0.008(7) 0.007(6)
O18 0.046(8) 0.081(11) 0.049(8) 0.034(8) 0.003(6) 0.019(6)
N6 0.041(9) 0.058(7) 0.022(7) 0.008(7) 0.001(6) 0.010(7)
O13 0.046(8) 0.050(8) 0.027(6) 0.011(5) 0.010(5) 0.007(6)
F26 0.057(3) 0.056(3) 0.056(3) 0.0089(11) 0.0059(11) 0.0140(12)
N5 0.045(3) 0.046(3) 0.047(4) 0.0067(11) 0.0047(11) 0.0117(13)
O19 0.046(7) 0.055(8) 0.027(6) 0.019(6) 0.013(5) 0.016(6)
O12 0.052(8) 0.072(9) 0.018(6) 0.012(6) -0.005(6) 0.019(7)
O14 0.051(8) 0.048(8) 0.036(7) 0.019(6) 0.006(6) 0.004(6)
C56 0.053(12) 0.042(10) 0.026(9) -0.002(7) 0.009(8) 0.012(9)
C57 0.046(11) 0.048(11) 0.020(8) 0.001(7) 0.004(7) 0.005(9)
F35 0.049(8) 0.086(10) 0.096(11) 0.045(8) 0.008(7) 0.025(7)
F33 0.082(11) 0.090(12) 0.134(15) 0.048(11) -0.049(11) -0.023(9)
F24 0.085(9) 0.054(8) 0.056(7) 0.023(6) 0.029(7) 0.012(7)
F22 0.063(8) 0.117(12) 0.060(8) 0.035(8) 0.022(7) 0.046(8)
C65 0.041(10) 0.057(12) 0.022(8) 0.016(8) -0.004(7) 0.001(8)
F21 0.117(13) 0.138(15) 0.068(10) 0.044(10) 0.025(9) 0.078(12)
O17 0.052(8) 0.061(7) 0.026(6) 0.004(6) 0.001(6) 0.016(7)
N8 0.037(8) 0.047(9) 0.024(7) 0.013(6) -0.004(6) 0.000(6)
C42 0.072(14) 0.063(14) 0.044(11) 0.023(10) 0.018(10) 0.049(12)
C61 0.045(11) 0.063(13) 0.052(12) 0.024(10) 0.014(9) 0.013(10)
C52 0.031(9) 0.047(11) 0.043(10) 0.004(8) 0.011(8) 0.005(8)
C51 0.026(9) 0.076(14) 0.039(10) 0.010(10) 0.006(7) 0.024(9)
F25 0.066(3) 0.067(3) 0.066(3) 0.0097(11) 0.0055(10) 0.0167(12)
C46 0.063(14) 0.070(12) 0.030(10) 0.013(9) 0.004(9) 0.023(9)
C58 0.061(10) 0.042(10) 0.029(9) 0.015(8) 0.015(8) 0.019(9)
C55 0.046(10) 0.038(9) 0.023(8) 0.002(7) 0.006(7) 0.013(8)
C71 0.065(15) 0.100(19) 0.057(14) 0.055(14) 0.019(11) 0.032(14)
C59 0.043(11) 0.071(14) 0.018(8) 0.007(8) 0.006(7) 0.007(10)
C63 0.038(10) 0.058(12) 0.030(9) 0.013(8) 0.008(7) 0.013(9)
C44 0.060(9) 0.054(9) 0.040(7) 0.016(7) 0.011(7) 0.010(7)
C39 0.045(9) 0.064(13) 0.033(9) 0.013(9) 0.009(8) 0.020(9)
N0AA 0.059(11) 0.051(10) 0.038(9) 0.001(8) 0.020(8) 0.012(8)
C66 0.102(18) 0.048(12) 0.025(9) 0.014(8) 0.014(10) 0.033(12)
C50 0.052(9) 0.052(9) 0.049(8) 0.008(7) 0.004(7) 0.011(7)
C54 0.053(11) 0.039(10) 0.028(9) 0.007(7) 0.015(8) 0.006(8)
C43 0.062(14) 0.088(17) 0.020(9) 0.007(10) 0.010(9) 0.009(12)
O15 0.067(9) 0.054(8) 0.024(6) 0.008(6) 0.000(6) 0.019(7)
F19 0.113(9) 0.112(9) 0.087(8) 0.004(7) -0.034(7) 0.042(7)
C49 0.045(11) 0.044(10) 0.023(8) 0.005(7) -0.001(8) -0.004(8)
C48 0.070(14) 0.041(11) 0.036(10) 0.004(9) -0.011(10) -0.014(10)
F20 0.116(14) 0.19(2) 0.081(11) 0.099(13) 0.025(10) 0.055(14)
C47 0.047(11) 0.041(10) 0.036(9) 0.015(8) 0.012(8) 0.013(8)
O20 0.058(10) 0.098(14) 0.096(13) 0.041(11) 0.040(10) 0.024(10)
C53 0.053(12) 0.041(10) 0.027(9) 0.006(8) -0.008(8) 0.008(9)
C67 0.065(13) 0.050(11) 0.032(10) 0.015(8) 0.010(9) 0.006(9)
C38 0.050(12) 0.067(14) 0.042(11) 0.020(10) -0.004(9) 0.009(10)
C37 0.046(11) 0.054(12) 0.032(10) 0.013(9) -0.002(8) 0.008(9)
C62 0.047(12) 0.045(11) 0.046(11) -0.010(9) 0.004(9) 0.000(9)
C69 0.10(2) 0.11(2) 0.030(11) 0.024(12) 0.023(12) 0.035(17)
F32 0.086(11) 0.093(12) 0.137(15) 0.023(11) 0.080(11) 0.005(9)
C40 0.071(15) 0.054(13) 0.041(11) 0.008(10) 0.021(10) 0.016(11)
C64 0.048(11) 0.080(15) 0.022(9) 0.017(9) 0.013(8) 0.009(10)
C70 0.088(11) 0.068(10) 0.072(10) 0.016(8) 0.012(8) 0.006(8)
F8 0.125(9) 0.110(9) 0.091(8) 0.021(7) 0.024(7) 0.053(7)
F9 0.130(10) 0.126(10) 0.093(9) 0.035(8) 0.024(8) 0.041(8)
F17 0.162(12) 0.164(12) 0.156(12) 0.012(8) 0.055(9) 0.045(9)
F7 0.155(11) 0.146(10) 0.125(10) 0.014(8) 0.044(9) 0.009(8)
C6 0.104(11) 0.101(10) 0.074(9) 0.017(8) 0.016(9) 0.034(7)
C68 0.10(2) 0.068(18) 0.14(3) 0.040(19) -0.02(2) -0.013(14)
C45 0.076(10) 0.060(9) 0.053(8) 0.018(8) -0.002(7) 0.008(8)
F27 0.018(3) 0.018(3) 0.017(3) 0.0045(11) 0.0019(10) 0.0054(12)
C41 0.048(4) 0.048(4) 0.048(4) 0.0075(11) 0.0047(11) 0.0123(13)
N2 0.021(2) 0.022(2) 0.021(2) 0.0038(10) 0.0018(10) 0.0052(10)
C29 0.031(4) 0.026(3) 0.033(6) 0.001(3) -0.002(4) 0.012(2)
O8 0.037(3) 0.029(3) 0.047(6) 0.012(4) 0.009(3) -0.004(3)
F29 0.146(10) 0.123(10) 0.109(10) 0.029(8) -0.012(8) 0.034(8)
F28 0.199(14) 0.199(14) 0.174(14) 0.041(9) 0.019(9) 0.044(9)
F30 0.071(16) 0.072(15) 0.053(15) 0.019(9) -0.010(9) 0.010(9)
F30A 0.088(11) 0.060(10) 0.046(9) 0.007(7) -0.008(7) -0.005(7)
N2A 0.023(2) 0.023(2) 0.022(2) 0.0039(10) 0.0024(10) 0.0060(10)
F16A 0.083(15) 0.063(15) 0.071(15) 0.022(9) 0.030(9) 0.008(9)
Gd1A 0.052(6) 0.052(6) 0.052(6) 0.0081(14) 0.0049(12) 0.0137(19)
Gd2A 0.042(3) 0.043(3) 0.040(3) 0.0073(11) 0.0039(10) 0.0095(12)
F27A 0.039(6) 0.039(6) 0.039(6) 0.0063(13) 0.0035(12) 0.0097(18)

loop_
_atom_type_symbol
_atom_type_description
_atom_type_scat_dispersion_real
_atom_type_scat_dispersion_imag
_atom_type_scat_source
C C 0.0030 0.0020 'International Tables Vol C Tables 4.2.6.8 and 6.1.1.4'
H H 0.0000 0.0000 'International Tables Vol C Tables 4.2.6.8 and 6.1.1.4'
Br Br -0.2900 2.4600 'International Tables Vol C Tables 4.2.6.8 and 6.1.1.4'
F F 0.0170 0.0100 'International Tables Vol C Tables 4.2.6.8 and 6.1.1.4'
Gd Gd -0.1650 3.9040 'International Tables Vol C Tables 4.2.6.8 and 6.1.1.4'
N N 0.0060 0.0030 'International Tables Vol C Tables 4.2.6.8 and 6.1.1.4'
O O 0.0110 0.0060 'International Tables Vol C Tables 4.2.6.8 and 6.1.1.4'

loop_
_geom_angle_atom_site_label_1
_geom_angle_atom_site_label_2
_geom_angle_atom_site_label_3
_geom_angle
_geom_angle_site_symmetry_1
_geom_angle_site_symmetry_3
O4 Gd1 O5 96.5(5) . .
O4 Gd1 O1 138.7(4) . .
O5 Gd1 O1 90.6(4) . .
O4 Gd1 O2 78.8(5) . .
O5 Gd1 O2 145.5(4) . .
O1 Gd1 O2 72.7(4) . .
O4 Gd1 O9 85.1(4) . .
O5 Gd1 O9 142.1(4) . .
O1 Gd1 O9 112.9(4) . .
O2 Gd1 O9 72.0(4) . .
O4 Gd1 O3 72.6(4) . .
O5 Gd1 O3 72.0(4) . .
O1 Gd1 O3 71.1(4) . .
O2 Gd1 O3 74.1(4) . .
O9 Gd1 O3 142.4(5) . .
O4 Gd1 O6 76.1(5) . .
O5 Gd1 O6 70.8(4) . .
O1 Gd1 O6 143.5(4) . .
O2 Gd1 O6 138.2(4) . .
O9 Gd1 O6 73.0(4) . .
O3 Gd1 O6 127.4(5) . .
O4 Gd1 O7 150.1(4) . .
O5 Gd1 O7 79.3(4) . .
O1 Gd1 O7 71.2(4) . .
O2 Gd1 O7 120.8(4) . .
O9 Gd1 O7 80.8(4) . .
O3 Gd1 O7 131.7(4) . .
O6 Gd1 O7 74.5(4) . .
C4 O1 Gd1A 145.8(14) . .
C4 O1 Gd1 136.9(11) . .
C9 O4 Gd1 133.3(14) . .
C9 O4 Gd1A 135.2(14) . .
C14 O6 Gd1 134.9(11) . .
C14 O6 Gd1A 134.8(12) . .
N1 O7 Gd1A 134.1(11) . .
N1 O7 Gd1 140.9(9) . .
C2 O2 Gd1 133.2(12) . .
C2 O2 Gd1A 124.9(13) . .
C12 O5 Gd1 136.1(12) . .
C12 O5 Gd1A 139.0(12) . .
O9 N3 C22 126.4(15) . .
O9 N3 C24 121.1(15) . .
C22 N3 C24 112.2(15) . .
O7 N1 C29 128.3(14) . .
O7 N1 C31 120.0(13) . .
C29 N1 C31 111.1(13) . .
O7 N1 Gd1A 27.6(7) . .
C29 N1 Gd1A 110.6(10) . .
C31 N1 Gd1A 127.0(10) . .
C17 C16 C21 121.8(17) . .
C17 C16 Br1B 117.9(14) . .
C21 C16 Br1B 120.2(15) . .
C7 O3 Gd1 131.8(14) . .
C7 O3 Gd1A 142.9(16) . .
C19 C20 C21 119.3(17) . .
C19 C20 C22 120.4(17) . .
C21 C20 C22 120.1(19) . .
C16 C17 C18 118.2(17) . .
C16 C17 H17 120.9 . .
C18 C17 H17 120.9 . .
N3 O9 Gd1 139.7(10) . .
N3 O9 Gd1A 139.6(11) . .
F6 C5 F4 110.6(17) . .
F6 C5 F5 108.2(16) . .
F4 C5 F5 109.2(14) . .
F6 C5 C4 113.5(15) . .
F4 C5 C4 107.6(17) . .
F5 C5 C4 107.6(16) . .
C19 C18 C17 120.9(17) . .
C19 C18 C29 117.6(16) . .
C17 C18 C29 121.5(16) . .
F12 C10 F11 107.2(16) . .
F12 C10 F10 110.1(15) . .
F11 C10 F10 104.8(13) . .
F12 C10 C9 111.5(15) . .
F11 C10 C9 111.1(17) . .
F10 C10 C9 111.8(15) . .
C18 C19 C20 121.3(17) . .
C18 C19 H19 119.3 . .
C20 C19 H19 119.3 . .
C16 C21 C20 118.3(17) . .
C16 C21 H21 120.9 . .
C20 C21 H21 120.9 . .
N1 C31 C32 105.1(14) . .
N1 C31 C33 109.5(13) . .
C32 C31 C33 110.5(14) . .
N1 C31 C30 101.1(12) . .
C32 C31 C30 112.4(14) . .
C33 C31 C30 117.1(16) . .
N3 C22 N4 108.6(16) . .
N3 C22 C20 125.1(18) . .
N4 C22 C20 126(2) . .
O10 N4 C22 125.4(17) . .
O10 N4 C23 120.9(15) . .
C22 N4 C23 112.8(17) . .
O2 C2 C3 128.2(19) . .
O2 C2 C1 113.7(17) . .
C3 C2 C1 118.1(17) . .
O1 C4 C3 118.2(16) . .
O1 C4 C5 114.5(17) . .
C3 C4 C5 127.1(17) . .
C31 C33 H33A 109.5 . .
C31 C33 H33B 109.5 . .
H33A C33 H33B 109.5 . .
C31 C33 H33C 109.5 . .
H33A C33 H33C 109.5 . .
H33B C33 H33C 109.5 . .
O4 C9 C8 133(2) . .
O4 C9 C10 116.1(18) . .
C8 C9 C10 110.8(18) . .
C7 C8 C9 115(2) . .
C7 C8 H8 122.5 . .
C9 C8 H8 122.5 . .
C34 C30 N2A 109.7(16) . .
C34 C30 C35 112.4(16) . .
N2A C30 C35 107.6(15) . .
C34 C30 C31 114.1(14) . .
N2A C30 C31 98.4(15) . .
C35 C30 C31 113.5(15) . .
C34 C30 N2 117.5(14) . .
C35 C30 N2 76.2(12) . .
C31 C30 N2 117.4(14) . .
C24 C25 H25A 109.5 . .
C24 C25 H25B 109.5 . .
H25A C25 H25B 109.5 . .
C24 C25 H25C 109.5 . .
H25A C25 H25C 109.5 . .
H25B C25 H25C 109.5 . .
C12 C13 C14 119.6(19) . .
C12 C13 H13 120.2 . .
C14 C13 H13 120.2 . .
C2 C3 C4 128.1(18) . .
C2 C3 H3 115.9 . .
C4 C3 H3 115.9 . .
C24 C26 H26A 109.5 . .
C24 C26 H26B 109.5 . .
H26A C26 H26B 109.5 . .
C24 C26 H26C 109.5 . .
H26A C26 H26C 109.5 . .
H26B C26 H26C 109.5 . .
O5 C12 C13 127.9(19) . .
O5 C12 C11 114.4(15) . .
C13 C12 C11 117.6(19) . .
C23 C28 H28A 109.5 . .
C23 C28 H28B 109.5 . .
H28A C28 H28B 109.5 . .
C23 C28 H28C 109.5 . .
H28A C28 H28C 109.5 . .
H28B C28 H28C 109.5 . .
C28 C23 C27 113.1(19) . .
C28 C23 N4 106.0(19) . .
C27 C23 N4 106.0(17) . .
C28 C23 C24 118(2) . .
C27 C23 C24 113.9(18) . .
N4 C23 C24 97.6(14) . .
F14 C11 F13 107.6(17) . .
F14 C11 F15 110.1(17) . .
F13 C11 F15 105.4(15) . .
F14 C11 C12 114.8(16) . .
F13 C11 C12 110.8(16) . .
F15 C11 C12 107.8(16) . .
C30 C35 H35A 109.5 . .
C30 C35 H35B 109.5 . .
H35A C35 H35B 109.5 . .
C30 C35 H35C 109.5 . .
H35A C35 H35C 109.5 . .
H35B C35 H35C 109.5 . .
O6 C14 C13 129.2(16) . .
O6 C14 C15 116.6(16) . .
C13 C14 C15 114.2(17) . .
C31 C32 H32A 109.5 . .
C31 C32 H32B 109.5 . .
H32A C32 H32B 109.5 . .
C31 C32 H32C 109.5 . .
H32A C32 H32C 109.5 . .
H32B C32 H32C 109.5 . .
F1 C1 F3 105.0(17) . .
F1 C1 F2 102.8(19) . .
F3 C1 F2 107.6(18) . .
F1 C1 C2 118.2(18) . .
F3 C1 C2 111.2(19) . .
F2 C1 C2 111.2(17) . .
C30 C34 H34A 109.5 . .
C30 C34 H34B 109.5 . .
H34A C34 H34B 109.5 . .
C30 C34 H34C 109.5 . .
H34A C34 H34C 109.5 . .
H34B C34 H34C 109.5 . .
O3 C7 C8 132(2) . .
O3 C7 C6 110(2) . .
C8 C7 C6 118(2) . .
F16 C15 F18 125.0(18) . .
F18 C15 F16A 87(2) . .
F16 C15 F17 83.9(7) . .
F18 C15 F17 81.6(7) . .
F16A C15 F17 137(2) . .
F16 C15 C14 121.6(17) . .
F18 C15 C14 113.2(17) . .
F16A C15 C14 111.7(19) . .
F17 C15 C14 110.4(19) . .
N3 C24 C26 109.3(16) . .
N3 C24 C25 104.9(15) . .
C26 C24 C25 109.4(18) . .
N3 C24 C23 104.9(15) . .
C26 C24 C23 113.1(16) . .
C25 C24 C23 114.7(17) . .
C23 C27 H27A 109.5 . .
C23 C27 H27B 109.5 . .
H27A C27 H27B 109.5 . .
C23 C27 H27C 109.5 . .
H27A C27 H27C 109.5 . .
H27B C27 H27C 109.5 . .
O11 Gd2 O13 94.7(4) . .
O11 Gd2 O12 73.1(4) . .
O13 Gd2 O12 148.2(5) . .
O11 Gd2 O16 88.1(5) . .
O13 Gd2 O16 138.6(5) . .
O12 Gd2 O16 71.7(5) . .
O11 Gd2 O19 142.0(4) . .
O13 Gd2 O19 115.3(4) . .
O12 Gd2 O19 69.2(4) . .
O16 Gd2 O19 84.1(5) . .
O11 Gd2 O14 144.5(5) . .
O13 Gd2 O14 72.5(4) . .
O12 Gd2 O14 133.3(5) . .
O16 Gd2 O14 81.4(5) . .
O19 Gd2 O14 70.7(4) . .
O11 Gd2 O17 81.4(5) . .
O13 Gd2 O17 75.0(4) . .
O12 Gd2 O17 74.1(5) . .
O16 Gd2 O17 145.8(4) . .
O19 Gd2 O17 84.4(4) . .
O14 Gd2 O17 124.3(5) . .
O11 Gd2 O15 72.3(5) . .
O13 Gd2 O15 71.8(4) . .
O12 Gd2 O15 128.2(5) . .
O16 Gd2 O15 69.8(5) . .
O19 Gd2 O15 137.2(5) . .
O14 Gd2 O15 72.3(5) . .
O17 Gd2 O15 135.2(4) . .
F21 C36 F20 104.0(16) . .
F21 C36 F19 104.6(16) . .
F20 C36 F19 104.1(17) . .
F21 C36 C37 116.6(14) . .
F20 C36 C37 117.0(15) . .
F19 C36 C37 109.3(15) . .
C42 O16 Gd2A 138.9(12) . .
C42 O16 Gd2 140.0(11) . .
C39 O11 Gd2 132.6(11) . .
C39 O11 Gd2A 127.5(12) . .
C57 N6 O17 128.2(16) . .
C57 N6 C59 113.6(15) . .
O17 N6 C59 117.6(15) . .
C47 O13 Gd2 132.8(12) . .
C47 O13 Gd2A 126.8(12) . .
O18 N5 C57 116.3(15) . .
O18 N5 C58 114.4(14) . .
C57 N5 C58 106.8(14) . .
N8 O19 Gd2A 137.8(10) . .
N8 O19 Gd2 140.5(10) . .
C37 O12 Gd2A 127.8(11) . .
C37 O12 Gd2 130.8(10) . .
C49 O14 Gd2A 136.8(12) . .
C49 O14 Gd2 132.7(11) . .
C51 C56 C55 117.6(18) . .
C51 C56 H56 121.2 . .
C55 C56 H56 121.2 . .
N6 C57 N5 108.0(15) . .
N6 C57 C55 127.2(17) . .
N5 C57 C55 121.0(16) . .
N8 C65 N0AA 107.9(16) . .
N8 C65 C53 128.2(17) . .
N0AA C65 C53 123.9(18) . .
N6 O17 Gd2 138.8(10) . .
N6 O17 Gd2A 141.4(11) . .
O19 N8 C65 125.6(15) . .
O19 N8 C66 120.0(16) . .
C65 N8 C66 114.4(16) . .
O16 C42 C43 119.4(17) . .
O16 C42 C41 117.0(15) . .
C43 C42 C41 123.5(17) . .
C58 C61 H61A 109.5 . .
C58 C61 H61B 109.5 . .
H61A C61 H61B 109.5 . .
C58 C61 H61C 109.5 . .
H61A C61 H61C 109.5 . .
H61B C61 H61C 109.5 . .
C53 C52 C51 119.7(17) . .
C53 C52 H52 120.2 . .
C51 C52 H52 120.2 . .
C52 C51 C56 122.5(17) . .
C52 C51 Br2 120.4(14) . .
C56 C51 Br2 117.0(16) . .
F36 C46 F35 108.2(16) . .
F36 C46 F34 106.9(15) . .
F35 C46 F34 109.9(17) . .
F36 C46 C47 110.0(16) . .
F35 C46 C47 111.9(15) . .
F34 C46 C47 109.8(15) . .
C61 C58 C62 111.7(17) . .
C61 C58 C59 115.7(15) . .
C62 C58 C59 114.7(16) . .
C61 C58 N5 121.2(16) . .
C62 C58 N5 87.9(13) . .
C59 C58 N5 102.6(14) . .
C54 C55 C56 119.8(17) . .
C54 C55 C57 116.9(17) . .
C56 C55 C57 123.1(17) . .
C66 C71 H71A 109.5 . .
C66 C71 H71B 109.5 . .
H71A C71 H71B 109.5 . .
C66 C71 H71C 109.5 . .
H71A C71 H71C 109.5 . .
H71B C71 H71C 109.5 . .
N6 C59 C64 105.8(15) . .
N6 C59 C63 109.7(15) . .
C64 C59 C63 111.3(16) . .
N6 C59 C58 101.8(14) . .
C64 C59 C58 112.4(16) . .
C63 C59 C58 115.0(16) . .
C59 C63 H63A 109.5 . .
C59 C63 H63B 109.5 . .
H63A C63 H63B 109.5 . .
C59 C63 H63C 109.5 . .
H63A C63 H63C 109.5 . .
H63B C63 H63C 109.5 . .
O15 C44 C43 127.3(15) . .
O15 C44 C45 120.5(18) . .
C43 C44 C45 112.1(15) . .
O11 C39 C38 127.3(15) . .
O11 C39 C40 114.9(17) . .
C38 C39 C40 117.9(16) . .
O20 N0AA C65 124.0(18) . .
O20 N0AA C67 121.0(16) . .
C65 N0AA C67 114.3(17) . .
C70 C66 N8 107.0(16) . .
C70 C66 C71 115(2) . .
N8 C66 C71 107.8(18) . .
C70 C66 C67 111(2) . .
N8 C66 C67 102.5(16) . .
C71 C66 C67 112.7(16) . .
F33 C50 F31 109.0(19) . .
F33 C50 F32 110(2) . .
F31 C50 F32 106.7(18) . .
F33 C50 C49 113.8(18) . .
F31 C50 C49 109.2(18) . .
F32 C50 C49 107.5(17) . .
C55 C54 C53 120.7(19) . .
C55 C54 H54 119.7 . .
C53 C54 H54 119.7 . .
C44 C43 C42 126(2) . .
C44 C43 H43 117.2 . .
C42 C43 H43 117.2 . .
C44 O15 Gd2A 129.7(12) . .
C44 O15 Gd2 137.6(12) . .
O14 C49 C48 127.1(17) . .
O14 C49 C50 115.0(16) . .
C48 C49 C50 117.9(18) . .
C47 C48 C49 121(2) . .
C47 C48 H48 119.3 . .
C49 C48 H48 119.3 . .
O13 C47 C48 129.3(18) . .
O13 C47 C46 114.9(15) . .
C48 C47 C46 115.8(17) . .
C52 C53 C54 119.7(18) . .
C52 C53 C65 124.5(18) . .
C54 C53 C65 115.6(17) . .
C68 C67 N0AA 107(2) . .
C68 C67 C69 113(2) . .
N0AA C67 C69 103.7(18) . .
C68 C67 C66 117(2) . .
N0AA C67 C66 100.1(14) . .
C69 C67 C66 113.5(19) . .
C37 C38 C39 120.9(19) . .
C37 C38 H38 119.6 . .
C39 C38 H38 119.6 . .
O12 C37 C38 126.2(15) . .
O12 C37 C36 113.1(15) . .
C38 C37 C36 120.3(15) . .
C58 C62 H62A 109.5 . .
C58 C62 H62B 109.5 . .
H62A C62 H62B 109.5 . .
C58 C62 H62C 109.5 . .
H62A C62 H62C 109.5 . .
H62B C62 H62C 109.5 . .
C67 C69 H69A 109.5 . .
C67 C69 H69B 109.5 . .
H69A C69 H69B 109.5 . .
C67 C69 H69C 109.5 . .
H69A C69 H69C 109.5 . .
H69B C69 H69C 109.5 . .
F24 C40 F23 107.4(17) . .
F24 C40 F22 106.3(18) . .
F23 C40 F22 104.6(17) . .
F24 C40 C39 110.6(17) . .
F23 C40 C39 113.1(19) . .
F22 C40 C39 114.3(17) . .
C59 C64 H64A 109.5 . .
C59 C64 H64B 109.5 . .
H64A C64 H64B 109.5 . .
C59 C64 H64C 109.5 . .
H64A C64 H64C 109.5 . .
H64B C64 H64C 109.5 . .
C66 C70 H70A 109.5 . .
C66 C70 H70B 109.5 . .
H70A C70 H70B 109.5 . .
C66 C70 H70C 109.5 . .
H70A C70 H70C 109.5 . .
H70B C70 H70C 109.5 . .
F9 C6 F8 101(2) . .
F9 C6 F7 101(2) . .
F8 C6 F7 98.9(19) . .
F9 C6 C7 119(2) . .
F8 C6 C7 119(2) . .
F7 C6 C7 115(2) . .
C67 C68 H68A 109.5 . .
C67 C68 H68B 109.5 . .
H68A C68 H68B 109.5 . .
C67 C68 H68C 109.5 . .
H68A C68 H68C 109.5 . .
H68B C68 H68C 109.5 . .
F30A C45 F29 121.8(18) . .
F29 C45 F30 79.9(15) . .
F30A C45 F28 86(2) . .
F29 C45 F28 78.4(12) . .
F30 C45 F28 139(2) . .
F30A C45 C44 125.9(17) . .
F29 C45 C44 112.1(18) . .
F30 C45 C44 110(2) . .
F28 C45 C44 110(2) . .
F26 C41 F27A 127(3) . .
F26 C41 F25 106.9(14) . .
F27A C41 F25 99(3) . .
F26 C41 F27 110.5(14) . .
F25 C41 F27 115.3(15) . .
F26 C41 C42 106.9(15) . .
F27A C41 C42 110(3) . .
F25 C41 C42 104.8(15) . .
F27 C41 C42 112.0(14) . .
O8 N2 C30 110.9(16) . .
O8 N2 C29 97.3(14) . .
C30 N2 C29 86.7(13) . .
N2A C29 N1 107.1(17) . .
N2A C29 C18 130.0(19) . .
N1 C29 C18 122.5(14) . .
N1 C29 N2 112.6(13) . .
C18 C29 N2 119.7(14) . .
C29 N2A O8 123(2) . .
C29 N2A C30 115(2) . .
O8 N2A C30 120(2) . .
O7 Gd1A O1 91.0(16) . .
O7 Gd1A O5 90.3(11) . .
O1 Gd1A O5 98.4(9) . .
O7 Gd1A O9 91.9(11) . .
O1 Gd1A O9 124.9(10) . .
O5 Gd1A O9 136.5(10) . .
O7 Gd1A O6 81.3(9) . .
O1 Gd1A O6 163.9(13) . .
O5 Gd1A O6 67.7(6) . .
O9 Gd1A O6 69.8(6) . .
O7 Gd1A O2 137.8(13) . .
O1 Gd1A O2 74.0(7) . .
O5 Gd1A O2 130.2(15) . .
O9 Gd1A O2 67.8(8) . .
O6 Gd1A O2 121.0(14) . .
O7 Gd1A O3 145.4(12) . .
O1 Gd1A O3 69.6(8) . .
O5 Gd1A O3 65.8(8) . .
O9 Gd1A O3 122.7(15) . .
O6 Gd1A O3 109.5(13) . .
O2 Gd1A O3 65.5(9) . .
O7 Gd1A O4 145.0(9) . .
O1 Gd1A O4 123.9(14) . .
O5 Gd1A O4 81.4(10) . .
O9 Gd1A O4 72.4(9) . .
O6 Gd1A O4 64.0(8) . .
O2 Gd1A O4 65.3(10) . .
O3 Gd1A O4 59.3(9) . .
O7 Gd1A N1 18.3(6) . .
O1 Gd1A N1 72.7(12) . .
O5 Gd1A N1 94.0(11) . .
O9 Gd1A N1 101.2(11) . .
O6 Gd1A N1 99.3(10) . .
O2 Gd1A N1 127.5(10) . .
O3 Gd1A N1 133.3(9) . .
O4 Gd1A N1 163.2(7) . .
O16 Gd2A O14 92.4(8) . .
O16 Gd2A O15 78.5(6) . .
O14 Gd2A O15 77.0(6) . .
O16 Gd2A O19 93.0(7) . .
O14 Gd2A O19 73.6(5) . .
O15 Gd2A O19 148.9(8) . .
O16 Gd2A O12 77.8(7) . .
O14 Gd2A O12 141.3(7) . .
O15 Gd2A O12 135.1(6) . .
O19 Gd2A O12 69.7(5) . .
O16 Gd2A O11 94.0(6) . .
O14 Gd2A O11 147.2(6) . .
O15 Gd2A O11 72.9(6) . .
O19 Gd2A O11 138.0(6) . .
O12 Gd2A O11 71.4(5) . .
O16 Gd2A O13 146.6(7) . .
O14 Gd2A O13 70.5(5) . .
O15 Gd2A O13 69.9(5) . .
O19 Gd2A O13 108.5(6) . .
O12 Gd2A O13 133.2(8) . .
O11 Gd2A O13 87.0(6) . .
O16 Gd2A O17 145.8(6) . .
O14 Gd2A O17 115.7(7) . .
O15 Gd2A O17 124.7(8) . .
O19 Gd2A O17 78.0(5) . .
O12 Gd2A O17 68.1(5) . .
O11 Gd2A O17 73.2(6) . .
O13 Gd2A O17 66.0(6) . .

loop_
_geom_bond_atom_site_label_1
_geom_bond_atom_site_label_2
_geom_bond_distance
_geom_bond_site_symmetry_2
Gd1 O4 2.332(14) .
Gd1 O5 2.366(13) .
Gd1 O1 2.390(11) .
Gd1 O2 2.395(13) .
Gd1 O9 2.397(11) .
Gd1 O3 2.409(12) .
Gd1 O6 2.410(13) .
Gd1 O7 2.459(11) .
Br1B C16 1.881(18) .
F10 C10 1.377(9) .
F6 C5 1.28(2) .
O1 C4 1.37(2) .
O1 Gd1A 2.05(2) .
F13 C11 1.34(2) .
O4 C9 1.20(2) .
O4 Gd1A 2.93(4) .
F15 C11 1.35(2) .
F5 C5 1.36(2) .
O6 C14 1.18(2) .
O6 Gd1A 2.55(2) .
O7 N1 1.294(17) .
O7 Gd1A 1.91(4) .
O2 C2 1.23(2) .
O2 Gd1A 2.61(3) .
F1 C1 1.30(2) .
O5 C12 1.24(2) .
O5 Gd1A 2.41(2) .
N3 O9 1.297(18) .
N3 C22 1.34(3) .
N3 C24 1.47(2) .
N1 C29 1.39(2) .
N1 C31 1.51(2) .
N1 Gd1A 2.96(4) .
F4 C5 1.34(2) .
C16 C17 1.38(3) .
C16 C21 1.40(3) .
O3 C7 1.23(3) .
O3 Gd1A 2.74(3) .
F14 C11 1.28(2) .
F11 C10 1.374(10) .
C20 C19 1.39(3) .
C20 C21 1.41(2) .
C20 C22 1.45(3) .
C17 C18 1.41(2) .
C17 H17 0.9300 .
O9 Gd1A 2.44(2) .
F3 C1 1.35(3) .
F2 C1 1.36(2) .
C5 C4 1.46(2) .
C18 C19 1.35(2) .
C18 C29 1.46(2) .
C10 F12 1.32(2) .
C10 C9 1.52(3) .
C19 H19 0.9300 .
C21 H21 0.9300 .
C31 C32 1.51(2) .
C31 C33 1.51(2) .
C31 C30 1.54(2) .
C22 N4 1.36(2) .
N4 O10 1.27(2) .
N4 C23 1.54(2) .
C2 C3 1.38(3) .
C2 C1 1.48(3) .
C4 C3 1.40(3) .
C33 H33A 0.9600 .
C33 H33B 0.9600 .
C33 H33C 0.9600 .
C9 C8 1.44(3) .
C8 C7 1.39(3) .
C8 H8 0.9300 .
C30 C34 1.51(2) .
C30 N2A 1.51(3) .
C30 C35 1.53(2) .
C30 N2 1.69(3) .
C25 C24 1.52(3) .
C25 H25A 0.9600 .
C25 H25B 0.9600 .
C25 H25C 0.9600 .
C13 C12 1.37(3) .
C13 C14 1.42(3) .
C13 H13 0.9300 .
C3 H3 0.9300 .
C26 C24 1.51(3) .
C26 H26A 0.9600 .
C26 H26B 0.9600 .
C26 H26C 0.9600 .
C12 C11 1.56(3) .
C28 C23 1.47(3) .
C28 H28A 0.9600 .
C28 H28B 0.9600 .
C28 H28C 0.9600 .
C23 C27 1.49(3) .
C23 C24 1.56(3) .
F18 C15 1.370(10) .
C35 H35A 0.9600 .
C35 H35B 0.9600 .
C35 H35C 0.9600 .
C14 C15 1.490(10) .
C32 H32A 0.9600 .
C32 H32B 0.9600 .
C32 H32C 0.9600 .
C34 H34A 0.9600 .
C34 H34B 0.9600 .
C34 H34C 0.9600 .
C7 C6 1.44(3) .
F16 C15 1.358(10) .
C15 F16A 1.375(10) .
C15 F17 1.379(10) .
C27 H27A 0.9600 .
C27 H27B 0.9600 .
C27 H27C 0.9600 .
Gd2 O11 2.318(13) .
Gd2 O13 2.348(13) .
Gd2 O12 2.360(12) .
Gd2 O16 2.360(14) .
Gd2 O19 2.380(11) .
Gd2 O14 2.400(14) .
Gd2 O17 2.413(13) .
Gd2 O15 2.415(13) .
Br2 C51 1.875(17) .
C36 F21 1.361(10) .
C36 F20 1.367(10) .
C36 F19 1.374(10) .
C36 C37 1.45(2) .
O16 C42 1.36(2) .
O16 Gd2A 2.02(2) .
F36 C46 1.31(2) .
O11 C39 1.229(19) .
O11 Gd2A 2.412(17) .
F34 C46 1.373(10) .
F23 C40 1.33(2) .
F31 C50 1.31(2) .
O18 N5 1.316(9) .
N6 C57 1.29(2) .
N6 O17 1.297(9) .
N6 C59 1.50(2) .
O13 C47 1.26(2) .
O13 Gd2A 2.573(19) .
F26 C41 1.30(2) .
N5 C57 1.44(2) .
N5 C58 1.57(2) .
O19 N8 1.273(18) .
O19 Gd2A 2.346(15) .
O12 C37 1.269(19) .
O12 Gd2A 2.359(15) .
O14 C49 1.25(2) .
O14 Gd2A 2.272(17) .
C56 C51 1.38(3) .
C56 C55 1.40(3) .
C56 H56 0.9300 .
C57 C55 1.47(3) .
F35 C46 1.31(2) .
F33 C50 1.29(2) .
F24 C40 1.33(2) .
F22 C40 1.38(3) .
C65 N8 1.30(2) .
C65 N0AA 1.40(2) .
C65 C53 1.46(3) .
O17 Gd2A 2.75(2) .
N8 C66 1.50(2) .
C42 C43 1.40(3) .
C42 C41 1.52(2) .
C61 C58 1.48(2) .
C61 H61A 0.9600 .
C61 H61B 0.9600 .
C61 H61C 0.9600 .
C52 C53 1.36(3) .
C52 C51 1.38(3) .
C52 H52 0.9300 .
F25 C41 1.38(2) .
C46 C47 1.56(3) .
C58 C62 1.54(3) .
C58 C59 1.55(3) .
C55 C54 1.39(2) .
C71 C66 1.53(3) .
C71 H71A 0.9600 .
C71 H71B 0.9600 .
C71 H71C 0.9600 .
C59 C64 1.52(2) .
C59 C63 1.55(3) .
C63 H63A 0.9600 .
C63 H63B 0.9600 .
C63 H63C 0.9600 .
C44 O15 1.22(2) .
C44 C43 1.36(3) .
C44 C45 1.507(10) .
C39 C38 1.44(3) .
C39 C40 1.49(2) .
N0AA O20 1.28(2) .
N0AA C67 1.47(3) .
C66 C70 1.49(3) .
C66 C67 1.59(3) .
C50 F32 1.34(2) .
C50 C49 1.56(3) .
C54 C53 1.39(3) .
C54 H54 0.9300 .
C43 H43 0.9300 .
O15 Gd2A 2.287(15) .
C49 C48 1.39(3) .
C48 C47 1.39(3) .
C48 H48 0.9300 .
C67 C68 1.45(3) .
C67 C69 1.53(3) .
C38 C37 1.39(3) .
C38 H38 0.9300 .
C62 H62A 0.9600 .
C62 H62B 0.9600 .
C62 H62C 0.9600 .
C69 H69A 0.9600 .
C69 H69B 0.9600 .
C69 H69C 0.9600 .
C64 H64A 0.9600 .
C64 H64B 0.9600 .
C64 H64C 0.9600 .
C70 H70A 0.9600 .
C70 H70B 0.9600 .
C70 H70C 0.9600 .
F8 C6 1.369(10) .
F9 C6 1.30(3) .
F7 C6 1.370(10) .
C68 H68A 0.9600 .
C68 H68B 0.9600 .
C68 H68C 0.9600 .
C45 F30A 1.18(3) .
C45 F29 1.372(10) .
C45 F30 1.42(4) .
C45 F28 1.48(3) .
F27 C41 1.391(9) .
C41 F27A 1.3799(11) .
N2 O8 1.290(10) .
N2 C29 1.75(3) .
C29 N2A 1.28(3) .
O8 N2A 1.34(3) .

loop_
_geom_torsion_atom_site_label_1
_geom_torsion_atom_site_label_2
_geom_torsion_atom_site_label_3
_geom_torsion_atom_site_label_4
_geom_torsion
_geom_torsion_site_symmetry_1
_geom_torsion_site_symmetry_2
_geom_torsion_site_symmetry_3
_geom_torsion_site_symmetry_4
Gd1A O7 N1 C29 -57(2) . . . .
Gd1 O7 N1 C29 -59(2) . . . .
Gd1A O7 N1 C31 113.3(18) . . . .
Gd1 O7 N1 C31 111.3(16) . . . .
C21 C16 C17 C18 0(3) . . . .
Br1B C16 C17 C18 177.2(13) . . . .
C22 N3 O9 Gd1 59(3) . . . .
C24 N3 O9 Gd1 -113.5(17) . . . .
C22 N3 O9 Gd1A 37(3) . . . .
C24 N3 O9 Gd1A -136(2) . . . .
C16 C17 C18 C19 5(3) . . . .
C16 C17 C18 C29 -177.0(16) . . . .
C17 C18 C19 C20 -6(3) . . . .
C29 C18 C19 C20 176.3(15) . . . .
C21 C20 C19 C18 1(3) . . . .
C22 C20 C19 C18 -173.3(16) . . . .
C17 C16 C21 C20 -4(3) . . . .
Br1B C16 C21 C20 178.8(13) . . . .
C19 C20 C21 C16 3(3) . . . .
C22 C20 C21 C16 177.9(17) . . . .
O7 N1 C31 C32 -74.4(17) . . . .
C29 N1 C31 C32 97.6(15) . . . .
Gd1A N1 C31 C32 -42.2(17) . . . .
O7 N1 C31 C33 44.3(19) . . . .
C29 N1 C31 C33 -143.7(15) . . . .
Gd1A N1 C31 C33 76.5(16) . . . .
O7 N1 C31 C30 168.5(12) . . . .
C29 N1 C31 C30 -19.5(16) . . . .
Gd1A N1 C31 C30 -159.3(10) . . . .
O9 N3 C22 N4 -176.2(15) . . . .
C24 N3 C22 N4 -3(2) . . . .
O9 N3 C22 C20 5(3) . . . .
C24 N3 C22 C20 178.2(17) . . . .
C19 C20 C22 N3 24(3) . . . .
C21 C20 C22 N3 -151.0(18) . . . .
C19 C20 C22 N4 -155.2(19) . . . .
C21 C20 C22 N4 30(3) . . . .
N3 C22 N4 O10 179.9(18) . . . .
C20 C22 N4 O10 -1(3) . . . .
N3 C22 N4 C23 -11(2) . . . .
C20 C22 N4 C23 168.2(18) . . . .
Gd1 O2 C2 C3 10(3) . . . .
Gd1A O2 C2 C3 -3(3) . . . .
Gd1 O2 C2 C1 -169.3(13) . . . .
Gd1A O2 C2 C1 177.6(15) . . . .
Gd1A O1 C4 C3 11(4) . . . .
Gd1 O1 C4 C3 -4(3) . . . .
Gd1A O1 C4 C5 -173(2) . . . .
Gd1 O1 C4 C5 171.2(12) . . . .
F6 C5 C4 O1 27(2) . . . .
F4 C5 C4 O1 149.6(15) . . . .
F5 C5 C4 O1 -92.8(19) . . . .
F6 C5 C4 C3 -158(2) . . . .
F4 C5 C4 C3 -35(3) . . . .
F5 C5 C4 C3 83(3) . . . .
Gd1 O4 C9 C8 -11(4) . . . .
Gd1A O4 C9 C8 -11(4) . . . .
Gd1 O4 C9 C10 166.4(12) . . . .
Gd1A O4 C9 C10 165.8(13) . . . .
F12 C10 C9 O4 -93(2) . . . .
F11 C10 C9 O4 27(3) . . . .
F10 C10 C9 O4 143.5(18) . . . .
F12 C10 C9 C8 85(2) . . . .
F11 C10 C9 C8 -155.3(19) . . . .
F10 C10 C9 C8 -39(2) . . . .
O4 C9 C8 C7 -3(4) . . . .
C10 C9 C8 C7 180(2) . . . .
N1 C31 C30 C34 140.0(14) . . . .
C32 C31 C30 C34 28(2) . . . .
C33 C31 C30 C34 -101.1(17) . . . .
N1 C31 C30 N2A 23.9(16) . . . .
C32 C31 C30 N2A -87.7(18) . . . .
C33 C31 C30 N2A 142.8(16) . . . .
N1 C31 C30 C35 -89.5(15) . . . .
C32 C31 C30 C35 158.9(15) . . . .
C33 C31 C30 C35 29(2) . . . .
N1 C31 C30 N2 -3.4(17) . . . .
C32 C31 C30 N2 -115.0(16) . . . .
C33 C31 C30 N2 115.5(16) . . . .
O2 C2 C3 C4 8(4) . . . .
C1 C2 C3 C4 -172(2) . . . .
O1 C4 C3 C2 -11(3) . . . .
C5 C4 C3 C2 174(2) . . . .
Gd1 O5 C12 C13 6(3) . . . .
Gd1A O5 C12 C13 -16(4) . . . .
Gd1 O5 C12 C11 -171.0(12) . . . .
Gd1A O5 C12 C11 167.7(19) . . . .
C14 C13 C12 O5 6(3) . . . .
C14 C13 C12 C11 -177.9(19) . . . .
O10 N4 C23 C28 -50(3) . . . .
C22 N4 C23 C28 140(2) . . . .
O10 N4 C23 C27 70(2) . . . .
C22 N4 C23 C27 -99(2) . . . .
O10 N4 C23 C24 -172.1(17) . . . .
C22 N4 C23 C24 18(2) . . . .
O5 C12 C11 F14 171.3(17) . . . .
C13 C12 C11 F14 -6(3) . . . .
O5 C12 C11 F13 49(2) . . . .
C13 C12 C11 F13 -128(2) . . . .
O5 C12 C11 F15 -66(2) . . . .
C13 C12 C11 F15 117(2) . . . .
Gd1 O6 C14 C13 -8(4) . . . .
Gd1A O6 C14 C13 11(4) . . . .
Gd1 O6 C14 C15 172.6(12) . . . .
Gd1A O6 C14 C15 -168.0(18) . . . .
C12 C13 C14 O6 -4(4) . . . .
C12 C13 C14 C15 174.9(19) . . . .
O2 C2 C1 F1 174.5(18) . . . .
C3 C2 C1 F1 -5(3) . . . .
O2 C2 C1 F3 53(2) . . . .
C3 C2 C1 F3 -127(2) . . . .
O2 C2 C1 F2 -67(2) . . . .
C3 C2 C1 F2 113(2) . . . .
Gd1 O3 C7 C8 8(4) . . . .
Gd1A O3 C7 C8 13(5) . . . .
Gd1 O3 C7 C6 -173.6(15) . . . .
Gd1A O3 C7 C6 -169.4(18) . . . .
C9 C8 C7 O3 4(5) . . . .
C9 C8 C7 C6 -174(2) . . . .
O6 C14 C15 F16 -173.8(19) . . . .
C13 C14 C15 F16 7(3) . . . .
O6 C14 C15 F18 1(3) . . . .
C13 C14 C15 F18 -177.7(19) . . . .
O6 C14 C15 F16A -95(3) . . . .
C13 C14 C15 F16A 86(3) . . . .
O6 C14 C15 F17 91(2) . . . .
C13 C14 C15 F17 -88(2) . . . .
O9 N3 C24 C26 -50(2) . . . .
C22 N3 C24 C26 135.9(17) . . . .
O9 N3 C24 C25 67(2) . . . .
C22 N3 C24 C25 -106.9(19) . . . .
O9 N3 C24 C23 -171.8(14) . . . .
C22 N3 C24 C23 14(2) . . . .
C28 C23 C24 N3 -131(2) . . . .
C27 C23 C24 N3 93.4(19) . . . .
N4 C23 C24 N3 -17.9(17) . . . .
C28 C23 C24 C26 110(2) . . . .
C27 C23 C24 C26 -26(2) . . . .
N4 C23 C24 C26 -137.0(17) . . . .
C28 C23 C24 C25 -16(3) . . . .
C27 C23 C24 C25 -152.1(19) . . . .
N4 C23 C24 C25 96.6(19) . . . .
O17 N6 C57 N5 -160.2(15) . . . .
C59 N6 C57 N5 29.3(19) . . . .
O17 N6 C57 C55 -2(3) . . . .
C59 N6 C57 C55 -172.9(15) . . . .
O18 N5 C57 N6 -152.8(15) . . . .
C58 N5 C57 N6 -23.6(18) . . . .
O18 N5 C57 C55 48(2) . . . .
C58 N5 C57 C55 176.9(15) . . . .
C57 N6 O17 Gd2 -54(2) . . . .
C59 N6 O17 Gd2 116.6(16) . . . .
C57 N6 O17 Gd2A -52(3) . . . .
C59 N6 O17 Gd2A 118.1(17) . . . .
Gd2A O19 N8 C65 73(2) . . . .
Gd2 O19 N8 C65 61(3) . . . .
Gd2A O19 N8 C66 -106.6(18) . . . .
Gd2 O19 N8 C66 -119.1(17) . . . .
N0AA C65 N8 O19 179.8(15) . . . .
C53 C65 N8 O19 -3(3) . . . .
N0AA C65 N8 C66 -1(2) . . . .
C53 C65 N8 C66 176.4(17) . . . .
Gd2A O16 C42 C43 -2(3) . . . .
Gd2 O16 C42 C43 2(3) . . . .
Gd2A O16 C42 C41 175.0(14) . . . .
Gd2 O16 C42 C41 179.1(13) . . . .
C53 C52 C51 C56 1(3) . . . .
C53 C52 C51 Br2 176.4(14) . . . .
C55 C56 C51 C52 -2(3) . . . .
C55 C56 C51 Br2 -177.5(13) . . . .
O18 N5 C58 C61 9(3) . . . .
C57 N5 C58 C61 -121.3(18) . . . .
O18 N5 C58 C62 -105.3(17) . . . .
C57 N5 C58 C62 124.4(15) . . . .
O18 N5 C58 C59 139.8(15) . . . .
C57 N5 C58 C59 9.6(17) . . . .
C51 C56 C55 C54 2(2) . . . .
C51 C56 C55 C57 -173.2(16) . . . .
N6 C57 C55 C54 -24(3) . . . .
N5 C57 C55 C54 131.0(18) . . . .
N6 C57 C55 C56 151.0(18) . . . .
N5 C57 C55 C56 -54(2) . . . .
C57 N6 C59 C64 95.8(19) . . . .
O17 N6 C59 C64 -75.7(19) . . . .
C57 N6 C59 C63 -144.1(16) . . . .
O17 N6 C59 C63 44.4(19) . . . .
C57 N6 C59 C58 -21.8(18) . . . .
O17 N6 C59 C58 166.7(14) . . . .
C61 C58 C59 N6 139.6(17) . . . .
C62 C58 C59 N6 -88.1(18) . . . .
N5 C58 C59 N6 5.4(16) . . . .
C61 C58 C59 C64 27(2) . . . .
C62 C58 C59 C64 159.2(16) . . . .
N5 C58 C59 C64 -107.3(16) . . . .
C61 C58 C59 C63 -101.9(19) . . . .
C62 C58 C59 C63 30(2) . . . .
N5 C58 C59 C63 124.0(15) . . . .
Gd2 O11 C39 C38 15(3) . . . .
Gd2A O11 C39 C38 24(3) . . . .
Gd2 O11 C39 C40 -165.0(13) . . . .
Gd2A O11 C39 C40 -156.4(14) . . . .
N8 C65 N0AA O20 -176.0(18) . . . .
C53 C65 N0AA O20 7(3) . . . .
N8 C65 N0AA C67 -6(2) . . . .
C53 C65 N0AA C67 177.2(17) . . . .
O19 N8 C66 C70 68(2) . . . .
C65 N8 C66 C70 -111(2) . . . .
O19 N8 C66 C71 -55(2) . . . .
C65 N8 C66 C71 124.8(18) . . . .
O19 N8 C66 C67 -174.6(15) . . . .
C65 N8 C66 C67 6(2) . . . .
C56 C55 C54 C53 -1(3) . . . .
C57 C55 C54 C53 174.3(16) . . . .
O15 C44 C43 C42 -1(4) . . . .
C45 C44 C43 C42 176(2) . . . .
O16 C42 C43 C44 -3(3) . . . .
C41 C42 C43 C44 -179(2) . . . .
C43 C44 O15 Gd2A 8(3) . . . .
C45 C44 O15 Gd2A -168.8(15) . . . .
C43 C44 O15 Gd2 6(4) . . . .
C45 C44 O15 Gd2 -171.1(15) . . . .
Gd2A O14 C49 C48 29(3) . . . .
Gd2 O14 C49 C48 19(3) . . . .
Gd2A O14 C49 C50 -153.1(15) . . . .
Gd2 O14 C49 C50 -162.9(13) . . . .
F33 C50 C49 O14 159(2) . . . .
F31 C50 C49 O14 37(2) . . . .
F32 C50 C49 O14 -78(2) . . . .
F33 C50 C49 C48 -22(3) . . . .
F31 C50 C49 C48 -144.0(19) . . . .
F32 C50 C49 C48 101(2) . . . .
O14 C49 C48 C47 1(3) . . . .
C50 C49 C48 C47 -177.0(19) . . . .
Gd2 O13 C47 C48 -9(3) . . . .
Gd2A O13 C47 C48 -12(3) . . . .
Gd2 O13 C47 C46 167.9(11) . . . .
Gd2A O13 C47 C46 165.0(11) . . . .
C49 C48 C47 O13 -6(3) . . . .
C49 C48 C47 C46 176.3(18) . . . .
F36 C46 C47 O13 -89.8(18) . . . .
F35 C46 C47 O13 149.8(16) . . . .
F34 C46 C47 O13 28(2) . . . .
F36 C46 C47 C48 88(2) . . . .
F35 C46 C47 C48 -32(2) . . . .
F34 C46 C47 C48 -154.7(18) . . . .
C51 C52 C53 C54 0(3) . . . .
C51 C52 C53 C65 175.4(18) . . . .
C55 C54 C53 C52 0(3) . . . .
C55 C54 C53 C65 -175.8(16) . . . .
N8 C65 C53 C52 -147(2) . . . .
N0AA C65 C53 C52 30(3) . . . .
N8 C65 C53 C54 29(3) . . . .
N0AA C65 C53 C54 -154.4(17) . . . .
O20 N0AA C67 C68 -58(3) . . . .
C65 N0AA C67 C68 131(2) . . . .
O20 N0AA C67 C69 62(2) . . . .
C65 N0AA C67 C69 -108.8(19) . . . .
O20 N0AA C67 C66 179.3(19) . . . .
C65 N0AA C67 C66 9(2) . . . .
C70 C66 C67 C68 -9(3) . . . .
N8 C66 C67 C68 -123(2) . . . .
C71 C66 C67 C68 121(2) . . . .
C70 C66 C67 N0AA 106.1(19) . . . .
N8 C66 C67 N0AA -7.9(18) . . . .
C71 C66 C67 N0AA -123.5(19) . . . .
C70 C66 C67 C69 -144(2) . . . .
N8 C66 C67 C69 102.0(19) . . . .
C71 C66 C67 C69 -14(3) . . . .
O11 C39 C38 C37 11(4) . . . .
C40 C39 C38 C37 -169(2) . . . .
Gd2A O12 C37 C38 -32(3) . . . .
Gd2 O12 C37 C38 -22(3) . . . .
Gd2A O12 C37 C36 140.2(14) . . . .
Gd2 O12 C37 C36 150.6(12) . . . .
C39 C38 C37 O12 -7(3) . . . .
C39 C38 C37 C36 -178.7(18) . . . .
F21 C36 C37 O12 -170.2(17) . . . .
F20 C36 C37 O12 -46(2) . . . .
F19 C36 C37 O12 72(2) . . . .
F21 C36 C37 C38 3(3) . . . .
F20 C36 C37 C38 127(2) . . . .
F19 C36 C37 C38 -115(2) . . . .
O11 C39 C40 F24 -56(3) . . . .
C38 C39 C40 F24 124(2) . . . .
O11 C39 C40 F23 65(3) . . . .
C38 C39 C40 F23 -115(2) . . . .
O11 C39 C40 F22 -175.6(18) . . . .
C38 C39 C40 F22 4(3) . . . .
O3 C7 C6 F9 -64(3) . . . .
C8 C7 C6 F9 114(3) . . . .
O3 C7 C6 F8 171(2) . . . .
C8 C7 C6 F8 -10(4) . . . .
O3 C7 C6 F7 55(3) . . . .
C8 C7 C6 F7 -127(3) . . . .
O15 C44 C45 F30A 167(3) . . . .
C43 C44 C45 F30A -10(4) . . . .
O15 C44 C45 F29 -7(3) . . . .
C43 C44 C45 F29 176(2) . . . .
O15 C44 C45 F30 80(3) . . . .
C43 C44 C45 F30 -97(2) . . . .
O15 C44 C45 F28 -93(2) . . . .
C43 C44 C45 F28 90(2) . . . .
O16 C42 C41 F26 -70(2) . . . .
C43 C42 C41 F26 107(2) . . . .
O16 C42 C41 F27A 149(3) . . . .
C43 C42 C41 F27A -34(4) . . . .
O16 C42 C41 F25 43(2) . . . .
C43 C42 C41 F25 -140(2) . . . .
O16 C42 C41 F27 168.9(17) . . . .
C43 C42 C41 F27 -15(3) . . . .
C34 C30 N2 O8 -27(2) . . . .
C35 C30 N2 O8 -135.1(19) . . . .
C31 C30 N2 O8 115.3(18) . . . .
C34 C30 N2 C29 -123.3(16) . . . .
C35 C30 N2 C29 128.4(13) . . . .
C31 C30 N2 C29 18.8(15) . . . .
O7 N1 C29 N2A 175.6(17) . . . .
C31 N1 C29 N2A 4(2) . . . .
Gd1A N1 C29 N2A 151.1(16) . . . .
O7 N1 C29 C18 1(2) . . . .
C31 N1 C29 C18 -169.7(14) . . . .
Gd1A N1 C29 C18 -23.1(18) . . . .
O7 N1 C29 N2 -153.0(14) . . . .
C31 N1 C29 N2 35.8(17) . . . .
C19 C18 C29 N2A 157(2) . . . .
C17 C18 C29 N2A -21(3) . . . .
C19 C18 C29 N1 -30(2) . . . .
C17 C18 C29 N1 152.1(16) . . . .
C19 C18 C29 N2 122.9(17) . . . .
C17 C18 C29 N2 -55(2) . . . .
O8 N2 C29 N1 -141.8(15) . . . .
C30 N2 C29 N1 -31.1(14) . . . .
O8 N2 C29 C18 62.9(19) . . . .
C30 N2 C29 C18 173.6(14) . . . .
N1 C29 N2A O8 178(2) . . . .
C18 C29 N2A O8 -8(4) . . . .
N1 C29 N2A C30 14(3) . . . .
C18 C29 N2A C30 -172.3(17) . . . .
C34 C30 N2A C29 -145(2) . . . .
C35 C30 N2A C29 93(2) . . . .
C31 C30 N2A C29 -25(2) . . . .
C34 C30 N2A O8 51(3) . . . .
C35 C30 N2A O8 -72(2) . . . .
C31 C30 N2A O8 170(2) . . . .
